data_7109553
loop_
_publ_author_name
'Yan-Qin Wang'
'Ai-Ling Cheng'
'Pei-Pei Liu'
'En-Qing Gao'

_publ_section_title
;
 Unusual composition dependence of magnetic relaxation for CoII1-xNiIIx
 chain-based metal-organic frameworks
;
_journal_name_full Chem.Commun.
_journal_page_first 6995
_journal_paper_doi 10.1039/c3cc43212b
_journal_volume 49
_journal_year 2013
_chemical_formula_moiety 'C8 H6 N4 Ni O4, H2 O'
_chemical_formula_sum 'C8 H8 N4 Ni O5'
_chemical_formula_weight 298.89
_space_group_crystal_system orthorhombic
_space_group_IT_number 62
_space_group_name_Hall '-P 2ac 2n'
_space_group_name_H-M_alt 'P n m a'
_symmetry_space_group_name_Hall '-P 2ac 2n'
_symmetry_space_group_name_H-M 'P n m a'
_atom_site_U_iso_or_equiv 0.00268
_cell_angle_alpha 90
_cell_angle_beta 90
_cell_angle_gamma 90
_cell_formula_units_Z 4
_cell_length_a 7.6031(6)
_cell_length_b 7.2312(6)
_cell_length_c 18.195(2)
_cell_measurement_temperature 295
_cell_volume 1000.35(16)
_computing_cell_refinement 'Reflex module (Materials Studiao)'
_computing_data_collection 'local program'
_computing_data_reduction 'local program'
_computing_structure_refinement 'Reflex module (Materials Studiao)'
_computing_structure_solution 'DMOL (Materials Studiao)'
_diffrn_ambient_temperature 295
_diffrn_detector 'Scintillation counter (NaI)'
_diffrn_measurement_device_type 'Rigaku Ultima IV'
_diffrn_radiation_monochromator None
_diffrn_radiation_type 'Cu K\a'
_diffrn_radiation_wavelength 1.5418
_diffrn_source 'sealed X-ray tube'
_diffrn_source_target Cu
_exptl_crystal_density_diffrn 1.9843
_exptl_crystal_density_method 'not measured'
_exptl_crystal_F_000 608
_pd_char_colour green
_pd_meas_2theta_range_inc 0.02
_pd_meas_2theta_range_max 60
_pd_meas_2theta_range_min 5
_pd_meas_number_of_points 2751
_pd_meas_scan_method step
_pd_proc_2theta_range_inc 0.02
_pd_proc_2theta_range_max 60
_pd_proc_2theta_range_min 5
_pd_proc_ls_background_function
;
20-term polynomial background parameters
;
_pd_proc_ls_pref_orient_corr 'March-Dollase (Dollase, 1986)'
_pd_proc_ls_profile_function pseudo-Voigt
_pd_proc_ls_prof_R_factor 0.0510
_pd_proc_ls_prof_wR_factor 0.0667
_pd_spec_mounting ' packed powder pellet'
_pd_spec_mount_mode reflection
_pd_spec_shape flat_sheet
_refine_ls_extinction_method none
_refine_ls_hydrogen_treatment refall
_refine_ls_matrix_type fullcycle
_refine_ls_number_parameters 21
_refine_ls_structure_factor_coef Inet
_refine_ls_weighting_details 'w~i~ = 1/ I~exp~(2\q~i~) ''
_refine_ls_weighting_scheme sigma
_cod_data_source_file c3cc43212b.txt
_cod_data_source_block 2powder
_cod_database_code 7109553

loop_
_symmetry_equiv_pos_site_id
_symmetry_equiv_pos_as_xyz
1 x,y,z
2 1/2-x,-y,1/2+z
3 1/2+x,1/2-y,1/2-z
4 -x,1/2+y,-z
5 -x,-y,-z
6 1/2+x,y,1/2-z
7 1/2-x,1/2+y,1/2+z
8 x,1/2-y,z

loop_
_atom_site_label
_atom_site_type_symbol
_atom_site_fract_x
_atom_site_fract_y
_atom_site_fract_z
_atom_site_adp_type
_atom_site_occupancy
Ni1 Ni 0.50000 0.00000 0.50000 Uiso 1.00
C1 C 0.5267(6) 0.25000 0.6403(3) Uiso 1.00
C2 C 0.5152(6) 0.25000 0.7225(3) Uiso 1.00
C3 C 0.5091(6) 0.08434 0.7616(3) Uiso 1.00
H3A H 0.5093(6) -0.04725 0.7340(3) Uiso 1.00
C4 C 0.4970(6) 0.08686 0.8380(3) Uiso 1.00
H4A H 0.4851(6) -0.03800 0.8704(3) Uiso 1.00
H5A H 0.4162(6) 0.37390 0.9742(3) Uiso 1.00
C5 C 0.4851(6) 0.25000 0.9556(3) Uiso 1.00
C6 C 0.6779(6) 0.25000 0.9827(3) Uiso 1.00
N1 N 0.5886(9) 0.25000 0.4577(5) Uiso 1.00
N2 N 0.6691(9) 0.25000 0.4013(5) Uiso 1.00
N3 N 0.7431(9) 0.25000 0.3461(5) Uiso 1.00
N4 N 0.4896(6) 0.25000 0.8749(7) Uiso 1.00
O1 O 0.5336(6) 0.09142 0.6102(3) Uiso 1.00
O2 O 0.7452(6) 0.09160 0.9907(3) Uiso 1.00
O3 O 0.7092(14) 0.25000 0.1563(7) Uiso 1.00
H3WA H 0.7598(14) 0.25000 0.2056(7) Uiso 1.00
H3WB H 0.8076(14) 0.25000 0.1216(7) Uiso 1.00

loop_
_atom_type_symbol
_atom_type_description
_atom_type_scat_dispersion_real
_atom_type_scat_dispersion_imag
_atom_type_scat_source
C C 0.0181 0.0091 'International Tables Vol C Tables 4.2.6.8 and 6.1.1.4'
H H 0.0000 0.0000 'International Tables Vol C Tables 4.2.6.8 and 6.1.1.4'
N N 0.0311 0.0180 'International Tables Vol C Tables 4.2.6.8 and 6.1.1.4'
O O 0.0492 0.0322 'International Tables Vol C Tables 4.2.6.8 and 6.1.1.4'
Ni Ni -3.0029 0.5091 'International Tables Vol C Tables 4.2.6.8 and 6.1.1.4'

loop_
_geom_angle_atom_site_label_1
_geom_angle_atom_site_label_2
_geom_angle_atom_site_label_3
_geom_angle_site_symmetry_1
_geom_angle_site_symmetry_3
_geom_angle
_geom_angle_publ_flag
O1 Ni1 O1 . 5_656 180 no
N1 Ni1 N1 . 4_646 180 no
O1 Ni1 N1 . 4_646 87.716(3) no
N1 Ni1 O2 . 6_456 93.195(3) no
O1 Ni1 N1 . . 92.284(4) no
N1 Ni1 O2 . 2_654 86.805(3) no
O1 Ni1 O2 . 2_654 93.704(4) no
O2 Ni1 O2 6_456 2_654 180 no
O1 Ni1 O2 . 6_456 86.296(4) no
N2 N1 Ni1 . . 118.971(4) no
C1 O1 Ni1 . . 132.945(4) no
C6 O2 Ni1 . 2_655 133.156(4) no
O1 C1 O1 . 8_555 128.738(3) no
O2 C6 O2 . 8_555 130.175(3) no
O1 C1 C2 . . 115.612(6) no
O2 C6 C5 . . 114.883(6) no
C3 C2 C3 . 8_555 118.483(3) no
C3 C2 C1 . . 120.758(6) no
C4 C3 C2 . . 120.009(6) no
N3 N2 N1 . . 178.4(10) no
N4 C4 C3 . . 120.476(6) no
N4 C5 C6 . . 107.3(4) no
C4 N4 C4 . 8_555 120.537(3) no
C4 N4 C5 . . 119.672(6) no
Ni1 N1 Ni1 . 4_656 121.000(2) no

loop_
_geom_bond_atom_site_label_1
_geom_bond_atom_site_label_2
_geom_bond_site_symmetry_2
_geom_bond_distance
_geom_bond_publ_flag
Ni1 N1 . 2.077(4) no
Ni1 O1 . 2.127(5) no
Ni1 O2 6_456 2.054(4) no
C1 O1 8_555 1.2719(33) no
C1 C2 . 1.4982(77) no
C2 C3 8_555 1.3940(39) no
C3 C2 . 1.3940(39) no
C3 C4 . 1.3933(77) no
C3 H3A . 1.0759(36) no
C4 N4 . 1.3585(69) no
C4 H4A . 1.0821(42) no
C5 C6 . 1.5466(66) no
C5 N4 . 1.4687(139) no
C5 H5A . 1.0916(39) no
C6 O2 8_555 1.2629(28) no
O1 C1 . 1.2719(33) no
O2 C6 . 1.2629(28) no
N1 N2 . 1.1949(121) no
N2 N3 . 1.1512(122) no
N4 C4 8_555 1.3585(69) no
O3 H3WA . 0.9760(176) no
O3 H3WB . 0.9790(163) no

loop_
_restr_rigid_body_id
_restr_rigid_body_atom_site_label
_restr_rigid_body_site_symmetry
_restr_rigid_body_class_id
1 C1 1_555 1
2 C2 1_555 1
3 C3 1_555 1
4 C4 1_555 1
5 C5 1_555 1
6 C6 1_555 1
7 O1 1_555 1
8 O2 1_555 1
9 N4 1_555 1
10 H3A 1_555 1
11 H4A 1_555 1
12 H5A 1_555 1
13 C3 8_555 1
14 C4 8_555 1
15 O1 8_555 1
16 O2 8_555 1
17 H3A 8_555 1
18 H4A 8_555 1
19 H5A 8_555 1
20 N1 1_555 2
21 N2 1_555 2
22 N3 1_555 2
23 O3 1_555 3
24 H3wa 1_555 3
25 H3wb 1_555 3
